data_1569977
loop_
_publ_author_name
'Qiu, Qianfeng'
'Qi, Qingkai'
'Usuba, Junichi'
'Lee, Karina'
'Aprahamian, Ivan'
'Han, Grace G. D.'

_publ_section_title
;
 Visible light activated energy storage in solid-state Azo-BF<sub>2</sub>
 switches.
;
_journal_issue 41
_journal_name_full 'Chemical science'
_journal_page_first 11359
_journal_page_last 11364
_journal_paper_doi 10.1039/d3sc03465h
_journal_volume 14
_journal_year 2023
_chemical_formula_moiety 'C19 H15 B F2 N4 O'
_chemical_formula_sum 'C19 H15 B F2 N4 O'
_chemical_formula_weight 364.16
_space_group_crystal_system orthorhombic
_space_group_IT_number 61
_space_group_name_Hall '-P 2ac 2ab'
_space_group_name_H-M_alt 'P b c a'
_atom_sites_solution_hydrogens geom
_atom_sites_solution_primary dual
_audit_creation_date 2023-04-14
_audit_creation_method
;
Olex2 1.5
(compiled 2023.03.06 svn.rbb2c1857 for OlexSys, GUI svn.r6748)
;
_audit_update_record
;
2023-04-20 deposited with the CCDC.	2023-09-18 downloaded from the CCDC.
;
_cell_angle_alpha 90
_cell_angle_beta 90
_cell_angle_gamma 90
_cell_formula_units_Z 8
_cell_length_a 17.0351(2)
_cell_length_b 7.02387(10)
_cell_length_c 27.7571(4)
_cell_measurement_reflns_used 6612
_cell_measurement_temperature 100.09(10)
_cell_measurement_theta_max 79.0250
_cell_measurement_theta_min 3.1800
_cell_volume 3321.20(8)
_computing_cell_refinement 'CrysAlisPro 1.171.42.89a (Rigaku OD, 2023)'
_computing_data_collection 'CrysAlisPro 1.171.42.89a (Rigaku OD, 2023)'
_computing_data_reduction 'CrysAlisPro 1.171.42.89a (Rigaku OD, 2023)'
_computing_molecular_graphics 'Olex2 1.5 (Dolomanov et al., 2009)'
_computing_publication_material 'Olex2 1.5 (Dolomanov et al., 2009)'
_computing_structure_refinement 'SHELXL 2018/3 (Sheldrick, 2015)'
_computing_structure_solution 'SHELXT  (Sheldrick, 2015)'
_diffrn_ambient_environment N~2~
_diffrn_ambient_temperature 100.09(10)
_diffrn_detector 'Hybrid Pixel Array Detector'
_diffrn_detector_area_resol_mean 10.0000
_diffrn_detector_type HyPix
_diffrn_measured_fraction_theta_full 1.000
_diffrn_measured_fraction_theta_max 0.983
_diffrn_measurement_details
;
List of Runs (angles in degrees, time in seconds):

  # Type    Start    End  Width  t~exp~   \w     \q     \k     \f   Frames
#--------------------------------------------------------------------------
  1  \w    -76.00  26.00   0.50    2.50    --  -47.10  90.00  58.00  204
  2  \w    -47.00 -18.00   0.50   10.00    --  -91.75  37.00 -68.00   58
  3  \w    -79.00 -22.00   0.50   10.00    --  -91.75 108.00 145.00  114
  4  \w    101.00 178.00   0.50   10.00    --  113.25  37.00 -68.00  154
  5  \w     42.00 104.00   0.50   10.00    --  113.25 -90.00 -56.00  124
  6  \w   -120.00 -35.00   0.50    2.50    --  -47.10 -37.00-150.00  170
  7  \w    -39.00  28.00   0.50    2.50    --  -47.10  19.00 150.00  134
  8  \w     42.00  69.00   0.50   10.00    --  113.25 -61.00 -60.00   54
  9  \w     42.00  69.00   0.50   10.00    --  113.25 -61.00 -30.00   54
 10  \w     42.00 104.00   0.50   10.00    --  113.25 -94.00-150.00  124
 11  \w     42.00  67.00   0.50   10.00    --  113.25 -61.00 150.00   50
 12  \w     77.00 103.00   0.50   10.00    --  113.25 -94.00   0.00   52
 13  \w     45.00  71.00   0.50   10.00    --  113.25 -94.00   0.00   52
 14  \w    103.00 135.00   0.50   10.00    --  113.25  45.00-150.00   64
 15  \w    148.00 174.00   0.50   10.00    --  113.25  45.00-150.00   52
 16  \w     42.00  67.00   0.50   10.00    --  113.25 -61.00-120.00   50
 17  \w     42.00  67.00   0.50   10.00    --  113.25 -61.00  30.00   50
 18  \w     42.00  67.00   0.50   10.00    --  113.25 -61.00 120.00   50
 19  \w     42.00  67.00   0.50   10.00    --  113.25 -61.00-150.00   50
 20  \w    109.00 169.00   0.50   10.00    --  113.25 108.00 145.00  120
;
_diffrn_measurement_device 'four-circle diffractometer'
_diffrn_measurement_device_type 'XtaLAB Synergy, Dualflex, HyPix'
_diffrn_measurement_method '\w scans'
_diffrn_orient_matrix_type 'CrysAlisPro convention (1999,Acta A55,543-557)'
_diffrn_orient_matrix_UB_11 -0.0356743000
_diffrn_orient_matrix_UB_12 -0.0262175000
_diffrn_orient_matrix_UB_13 0.0505653000
_diffrn_orient_matrix_UB_21 -0.0236660000
_diffrn_orient_matrix_UB_22 0.2116710000
_diffrn_orient_matrix_UB_23 0.0007470000
_diffrn_orient_matrix_UB_31 -0.0796596000
_diffrn_orient_matrix_UB_32 -0.0511083000
_diffrn_orient_matrix_UB_33 -0.0228734000
_diffrn_radiation_monochromator mirror
_diffrn_radiation_probe x-ray
_diffrn_radiation_type 'Cu K\a'
_diffrn_radiation_wavelength 1.54184
_diffrn_reflns_av_R_equivalents 0.0392
_diffrn_reflns_av_unetI/netI 0.0323
_diffrn_reflns_Laue_measured_fraction_full 1.000
_diffrn_reflns_Laue_measured_fraction_max 0.983
_diffrn_reflns_limit_h_max 10
_diffrn_reflns_limit_h_min -21
_diffrn_reflns_limit_k_max 8
_diffrn_reflns_limit_k_min -8
_diffrn_reflns_limit_l_max 35
_diffrn_reflns_limit_l_min -35
_diffrn_reflns_number 18821
_diffrn_reflns_point_group_measured_fraction_full 1.000
_diffrn_reflns_point_group_measured_fraction_max 0.983
_diffrn_reflns_theta_full 67.684
_diffrn_reflns_theta_max 80.464
_diffrn_reflns_theta_min 3.184
_diffrn_source 'micro-focus sealed X-ray tube'
_diffrn_source_current 1
_diffrn_source_type 'PhotonJet (Cu) X-ray Source'
_diffrn_source_voltage 50
_exptl_absorpt_coefficient_mu 0.904
_exptl_absorpt_correction_T_max 1.000
_exptl_absorpt_correction_T_min 0.695
_exptl_absorpt_correction_type gaussian
_exptl_absorpt_process_details
;
CrysAlisPro 1.171.42.89a (Rigaku Oxford Diffraction, 2023)
Numerical absorption correction based on gaussian integration over
a multifaceted crystal model
Empirical absorption correction using spherical harmonics,
implemented in SCALE3 ABSPACK scaling algorithm.
;
_exptl_crystal_colour 'dark yellow'
_exptl_crystal_colour_modifier dark
_exptl_crystal_colour_primary yellow
_exptl_crystal_density_diffrn 1.457
_exptl_crystal_description needle
_exptl_crystal_F_000 1504
_exptl_crystal_recrystallization_method 'used as received'
_exptl_crystal_size_max 0.202
_exptl_crystal_size_mid 0.037
_exptl_crystal_size_min 0.017
_refine_diff_density_max 0.232
_refine_diff_density_min -0.217
_refine_diff_density_rms 0.043
_refine_ls_extinction_method none
_refine_ls_goodness_of_fit_ref 1.073
_refine_ls_hydrogen_treatment constr
_refine_ls_matrix_type full
_refine_ls_number_parameters 245
_refine_ls_number_reflns 3575
_refine_ls_number_restraints 0
_refine_ls_restrained_S_all 1.073
_refine_ls_R_factor_all 0.0451
_refine_ls_R_factor_gt 0.0373
_refine_ls_shift/su_max 0.001
_refine_ls_shift/su_mean 0.000
_refine_ls_structure_factor_coef Fsqd
_refine_ls_weighting_details 'w=1/[\s^2^(Fo^2^)+(0.0371P)^2^+1.3853P] where P=(Fo^2^+2Fc^2^)/3'
_refine_ls_weighting_scheme calc
_refine_ls_wR_factor_gt 0.0891
_refine_ls_wR_factor_ref 0.0930
_reflns_Friedel_coverage 0.000
_reflns_number_gt 3100
_reflns_number_total 3575
_reflns_threshold_expression 'I > 2\s(I)'
_cod_data_source_file d3sc03465h2.cif
_cod_data_source_block ia423c
_cod_depositor_comments 'Adding full bibliography for 1569977--1569980.cif.'
_cod_database_code 1569977
_shelx_shelxl_version_number 2018/3
_chemical_oxdiff_formula C19H15BF2N4O
_chemical_oxdiff_usercomment AzoBF2-2C
_shelx_space_group_comment
;
The symmetry employed for this shelxl refinement is uniquely defined
by the following loop, which should always be used as a source of
symmetry information in preference to the above space-group names.
They are only intended as comments.
;
_shelx_estimated_absorpt_t_max 0.985
_shelx_estimated_absorpt_t_min 0.839
_olex2_refinement_description
;
1. Fixed Uiso
 At 1.2 times of:
  All C(H) groups, All C(H,H) groups
 At 1.5 times of:
  All C(H,H,H) groups
2.a Secondary CH2 refined with riding coordinates:
 C18(H18A,H18B)
2.b Aromatic/amide H refined with riding coordinates:
 C3(H3), C4(H4), C6(H6), C7(H7), C8(H8), C9(H9), C13(H13), C14(H14), C16(H16),
 C17(H17)
2.c Idealised Me refined as rotating group:
 C19(H19A,H19B,H19C)
;
_olex2_diffrn_ambient_temperature_device 'Oxford Cryosystems'
_olex2_exptl_crystal_mounting_method 'The crystal was mounted on a nylon loop with paratone oil'
_olex2_submission_original_sample_id AzoBF2-2C
_olex2_submission_special_instructions 'No special instructions were received'
_oxdiff_exptl_absorpt_empirical_details
;
Empirical correction (ABSPACK) includes:
- Absorption correction using spherical harmonics
- Frame scaling
;
_oxdiff_exptl_absorpt_empirical_full_max 1.370
_oxdiff_exptl_absorpt_empirical_full_min 0.762

loop_
_space_group_symop_operation_xyz
'x, y, z'
'-x+1/2, -y, z+1/2'
'-x, y+1/2, -z+1/2'
'x+1/2, -y+1/2, -z'
'-x, -y, -z'
'x-1/2, y, -z-1/2'
'x, -y-1/2, z-1/2'
'-x-1/2, y-1/2, z'

loop_
_atom_site_label
_atom_site_type_symbol
_atom_site_fract_x
_atom_site_fract_y
_atom_site_fract_z
_atom_site_U_iso_or_equiv
_atom_site_adp_type
_atom_site_occupancy
_atom_site_site_symmetry_order
_atom_site_calc_flag
_atom_site_refinement_flags_posn
_atom_site_refinement_flags_adp
_atom_site_refinement_flags_occupancy
_atom_site_disorder_assembly
_atom_site_disorder_group
F1 F 0.42569(5) 0.57105(12) 0.47106(3) 0.02384(19) Uani 1 1 d . . . . .
F2 F 0.43341(5) 0.89510(12) 0.46482(3) 0.02410(19) Uani 1 1 d . . . . .
O1 O 0.61175(5) 0.77783(13) 0.27547(3) 0.0194(2) Uani 1 1 d . . . . .
N1 N 0.32386(6) 0.74111(15) 0.42245(4) 0.0163(2) Uani 1 1 d . . . . .
N2 N 0.33116(6) 0.77104(16) 0.37689(4) 0.0178(2) Uani 1 1 d . . . . .
N3 N 0.32359(6) 0.75175(16) 0.50927(4) 0.0168(2) Uani 1 1 d . . . . .
N4 N 0.12593(7) 0.74548(18) 0.38790(4) 0.0245(3) Uani 1 1 d . . . . .
C1 C 0.24912(8) 0.73254(18) 0.44102(4) 0.0178(3) Uani 1 1 d . . . . .
C2 C 0.24963(8) 0.73717(18) 0.49182(4) 0.0174(2) Uani 1 1 d . . . . .
C3 C 0.18412(8) 0.72799(19) 0.52303(5) 0.0196(3) Uani 1 1 d . . . . .
H3 H 0.132384 0.718418 0.510493 0.024 Uiso 1 1 calc R U . . .
C4 C 0.19679(8) 0.73315(19) 0.57130(5) 0.0202(3) Uani 1 1 d . . . . .
H4 H 0.153459 0.723462 0.592704 0.024 Uiso 1 1 calc R U . . .
C5 C 0.27423(8) 0.75290(17) 0.59045(5) 0.0183(3) Uani 1 1 d . . . . .
C6 C 0.28878(8) 0.76766(19) 0.64045(5) 0.0216(3) Uani 1 1 d . . . . .
H6 H 0.246479 0.759131 0.662647 0.026 Uiso 1 1 calc R U . . .
C7 C 0.36388(9) 0.7943(2) 0.65699(5) 0.0231(3) Uani 1 1 d . . . . .
H7 H 0.373288 0.805883 0.690597 0.028 Uiso 1 1 calc R U . . .
C8 C 0.42697(8) 0.8045(2) 0.62446(5) 0.0227(3) Uani 1 1 d . . . . .
H8 H 0.478608 0.824082 0.636387 0.027 Uiso 1 1 calc R U . . .
C9 C 0.41515(8) 0.78644(19) 0.57551(5) 0.0198(3) Uani 1 1 d . . . . .
H9 H 0.458304 0.790629 0.553856 0.024 Uiso 1 1 calc R U . . .
C10 C 0.33817(8) 0.76173(18) 0.55812(5) 0.0174(3) Uani 1 1 d . . . . .
C11 C 0.18160(8) 0.73930(19) 0.41140(5) 0.0185(3) Uani 1 1 d . . . . .
C12 C 0.40534(7) 0.77031(18) 0.35512(5) 0.0169(3) Uani 1 1 d . . . . .
C13 C 0.47098(7) 0.66119(19) 0.36843(5) 0.0178(3) Uani 1 1 d . . . . .
H13 H 0.469210 0.583677 0.396455 0.021 Uiso 1 1 calc R U . . .
C14 C 0.53796(7) 0.66721(19) 0.34060(4) 0.0175(3) Uani 1 1 d . . . . .
H14 H 0.582084 0.592482 0.349561 0.021 Uiso 1 1 calc R U . . .
C15 C 0.54208(7) 0.78152(18) 0.29937(4) 0.0166(3) Uani 1 1 d . . . . .
C16 C 0.47652(7) 0.88642(19) 0.28508(5) 0.0182(3) Uani 1 1 d . . . . .
H16 H 0.478188 0.962336 0.256774 0.022 Uiso 1 1 calc R U . . .
C17 C 0.40898(8) 0.87818(19) 0.31280(5) 0.0185(3) Uani 1 1 d . . . . .
H17 H 0.363960 0.947567 0.302812 0.022 Uiso 1 1 calc R U . . .
C18 C 0.61814(8) 0.88919(19) 0.23210(5) 0.0194(3) Uani 1 1 d . . . . .
H18A H 0.598762 1.020178 0.237751 0.023 Uiso 1 1 calc R U . . .
H18B H 0.586611 0.831087 0.205990 0.023 Uiso 1 1 calc R U . . .
C19 C 0.70368(8) 0.8928(2) 0.21841(5) 0.0238(3) Uani 1 1 d . . . . .
H19A H 0.710597 0.970021 0.189322 0.036 Uiso 1 1 calc R U . . .
H19B H 0.721775 0.762617 0.212182 0.036 Uiso 1 1 calc R U . . .
H19C H 0.734328 0.947934 0.244827 0.036 Uiso 1 1 calc R U . . .
B1 B 0.38632(9) 0.7394(2) 0.46786(5) 0.0184(3) Uani 1 1 d . . . . .

loop_
_atom_site_aniso_label
_atom_site_aniso_U_11
_atom_site_aniso_U_22
_atom_site_aniso_U_33
_atom_site_aniso_U_23
_atom_site_aniso_U_13
_atom_site_aniso_U_12
F1 0.0240(4) 0.0289(4) 0.0186(4) 0.0022(3) 0.0008(3) 0.0088(3)
F2 0.0219(4) 0.0304(4) 0.0199(4) -0.0002(3) 0.0008(3) -0.0086(3)
O1 0.0172(4) 0.0219(5) 0.0191(4) 0.0034(4) 0.0032(3) 0.0015(4)
N1 0.0172(5) 0.0161(5) 0.0155(5) 0.0000(4) 0.0002(4) 0.0002(4)
N2 0.0179(5) 0.0194(5) 0.0161(5) 0.0005(4) -0.0001(4) -0.0006(4)
N3 0.0168(5) 0.0171(5) 0.0165(5) 0.0000(4) 0.0007(4) -0.0006(4)
N4 0.0208(6) 0.0283(6) 0.0244(6) -0.0007(5) -0.0022(5) 0.0004(5)
C1 0.0164(6) 0.0184(6) 0.0186(6) 0.0003(5) 0.0000(5) -0.0003(5)
C2 0.0191(6) 0.0137(5) 0.0194(6) 0.0003(5) -0.0010(5) 0.0005(5)
C3 0.0176(6) 0.0191(6) 0.0221(6) -0.0002(5) 0.0008(5) -0.0006(5)
C4 0.0196(6) 0.0198(6) 0.0212(6) -0.0008(5) 0.0045(5) 0.0002(5)
C5 0.0214(6) 0.0138(6) 0.0198(6) 0.0000(5) 0.0022(5) 0.0010(5)
C6 0.0269(7) 0.0200(6) 0.0181(6) 0.0003(5) 0.0033(5) 0.0030(5)
C7 0.0303(7) 0.0220(7) 0.0170(6) -0.0022(5) -0.0021(5) 0.0031(5)
C8 0.0237(7) 0.0220(7) 0.0223(7) -0.0012(5) -0.0050(5) 0.0022(5)
C9 0.0205(6) 0.0201(6) 0.0186(6) 0.0001(5) 0.0000(5) 0.0013(5)
C10 0.0212(6) 0.0133(6) 0.0178(6) -0.0004(5) -0.0002(5) 0.0005(5)
C11 0.0189(6) 0.0177(6) 0.0188(6) -0.0004(5) 0.0029(5) -0.0005(5)
C12 0.0171(6) 0.0180(6) 0.0157(6) -0.0023(5) 0.0001(5) -0.0025(5)
C13 0.0206(6) 0.0174(6) 0.0155(5) 0.0010(5) -0.0009(5) -0.0004(5)
C14 0.0178(6) 0.0174(6) 0.0173(6) -0.0012(5) -0.0023(5) 0.0008(5)
C15 0.0174(6) 0.0161(6) 0.0161(6) -0.0027(4) 0.0012(5) -0.0016(5)
C16 0.0196(6) 0.0181(6) 0.0170(6) 0.0010(5) -0.0005(5) -0.0006(5)
C17 0.0168(6) 0.0203(6) 0.0183(6) -0.0010(5) -0.0024(5) 0.0011(5)
C18 0.0207(6) 0.0195(6) 0.0178(6) 0.0019(5) 0.0021(5) 0.0001(5)
C19 0.0224(7) 0.0234(7) 0.0255(7) 0.0027(5) 0.0054(5) -0.0001(5)
B1 0.0180(7) 0.0235(7) 0.0138(6) 0.0002(5) -0.0004(5) -0.0007(6)

loop_
_atom_type_symbol
_atom_type_description
_atom_type_scat_dispersion_real
_atom_type_scat_dispersion_imag
_atom_type_scat_source
C C 0.0181 0.0091 'International Tables Vol C Tables 4.2.6.8 and 6.1.1.4'
H H 0.0000 0.0000 'International Tables Vol C Tables 4.2.6.8 and 6.1.1.4'
B B 0.0090 0.0039 'International Tables Vol C Tables 4.2.6.8 and 6.1.1.4'
F F 0.0727 0.0534 'International Tables Vol C Tables 4.2.6.8 and 6.1.1.4'
N N 0.0311 0.0180 'International Tables Vol C Tables 4.2.6.8 and 6.1.1.4'
O O 0.0492 0.0322 'International Tables Vol C Tables 4.2.6.8 and 6.1.1.4'

loop_
_exptl_crystal_face_index_h
_exptl_crystal_face_index_k
_exptl_crystal_face_index_l
_exptl_crystal_face_perp_dist
0 -1 0 0.0958
0 1 0 0.1065
0 0 -1 0.0085
0 0 1 0.0085
-1 0 0 0.0204
1 0 0 0.0162
1 0 1 0.0148
-1 0 -1 0.0176

loop_
_geom_angle_atom_site_label_1
_geom_angle_atom_site_label_2
_geom_angle_atom_site_label_3
_geom_angle
_geom_angle_site_symmetry_1
_geom_angle_site_symmetry_3
_geom_angle_publ_flag
C15 O1 C18 117.62(10) . . ?
N2 N1 C1 117.69(11) . . ?
N2 N1 B1 133.57(10) . . ?
C1 N1 B1 108.09(10) . . ?
N1 N2 C12 120.67(11) . . ?
C2 N3 C10 121.52(11) . . ?
C2 N3 B1 111.53(10) . . ?
C10 N3 B1 126.79(11) . . ?
N1 C1 C2 111.59(11) . . ?
N1 C1 C11 122.25(11) . . ?
C2 C1 C11 125.82(12) . . ?
N3 C2 C1 111.42(11) . . ?
N3 C2 C3 121.25(11) . . ?
C1 C2 C3 127.33(12) . . ?
C2 C3 H3 120.7 . . ?
C4 C3 C2 118.55(12) . . ?
C4 C3 H3 120.7 . . ?
C3 C4 H4 119.5 . . ?
C3 C4 C5 121.09(12) . . ?
C5 C4 H4 119.5 . . ?
C6 C5 C4 122.29(12) . . ?
C10 C5 C4 118.68(12) . . ?
C10 C5 C6 119.02(12) . . ?
C5 C6 H6 119.9 . . ?
C7 C6 C5 120.13(13) . . ?
C7 C6 H6 119.9 . . ?
C6 C7 H7 119.8 . . ?
C6 C7 C8 120.33(13) . . ?
C8 C7 H7 119.8 . . ?
C7 C8 H8 119.4 . . ?
C9 C8 C7 121.11(13) . . ?
C9 C8 H8 119.4 . . ?
C8 C9 H9 120.5 . . ?
C8 C9 C10 119.00(12) . . ?
C10 C9 H9 120.5 . . ?
N3 C10 C5 118.88(12) . . ?
N3 C10 C9 120.70(12) . . ?
C9 C10 C5 120.39(12) . . ?
N4 C11 C1 178.93(14) . . ?
N2 C12 C13 127.33(12) . . ?
C17 C12 N2 113.59(11) . . ?
C17 C12 C13 118.74(12) . . ?
C12 C13 H13 120.2 . . ?
C14 C13 C12 119.64(12) . . ?
C14 C13 H13 120.2 . . ?
C13 C14 H14 119.4 . . ?
C13 C14 C15 121.15(12) . . ?
C15 C14 H14 119.4 . . ?
O1 C15 C14 115.58(11) . . ?
O1 C15 C16 124.73(11) . . ?
C16 C15 C14 119.68(11) . . ?
C15 C16 H16 120.5 . . ?
C17 C16 C15 119.00(12) . . ?
C17 C16 H16 120.5 . . ?
C12 C17 H17 119.1 . . ?
C16 C17 C12 121.71(12) . . ?
C16 C17 H17 119.1 . . ?
O1 C18 H18A 110.3 . . ?
O1 C18 H18B 110.3 . . ?
O1 C18 C19 107.04(10) . . ?
H18A C18 H18B 108.6 . . ?
C19 C18 H18A 110.3 . . ?
C19 C18 H18B 110.3 . . ?
C18 C19 H19A 109.5 . . ?
C18 C19 H19B 109.5 . . ?
C18 C19 H19C 109.5 . . ?
H19A C19 H19B 109.5 . . ?
H19A C19 H19C 109.5 . . ?
H19B C19 H19C 109.5 . . ?
F1 B1 N1 111.96(11) . . ?
F1 B1 N3 109.58(11) . . ?
F2 B1 F1 114.33(11) . . ?
F2 B1 N1 109.10(10) . . ?
F2 B1 N3 113.70(11) . . ?
N3 B1 N1 96.88(9) . . ?

loop_
_geom_bond_atom_site_label_1
_geom_bond_atom_site_label_2
_geom_bond_distance
_geom_bond_site_symmetry_2
_geom_bond_publ_flag
F1 B1 1.3621(17) . ?
F2 B1 1.3591(17) . ?
O1 C15 1.3600(15) . ?
O1 C18 1.4397(15) . ?
N1 N2 1.2879(15) . ?
N1 C1 1.3749(16) . ?
N1 B1 1.6495(17) . ?
N2 C12 1.4007(16) . ?
N3 C2 1.3536(17) . ?
N3 C10 1.3805(17) . ?
N3 B1 1.5719(18) . ?
N4 C11 1.1519(18) . ?
C1 C2 1.4105(17) . ?
C1 C11 1.4145(18) . ?
C2 C3 1.4142(18) . ?
C3 H3 0.9500 . ?
C3 C4 1.3576(19) . ?
C4 H4 0.9500 . ?
C4 C5 1.4289(19) . ?
C5 C6 1.4138(18) . ?
C5 C10 1.4125(18) . ?
C6 H6 0.9500 . ?
C6 C7 1.372(2) . ?
C7 H7 0.9500 . ?
C7 C8 1.405(2) . ?
C8 H8 0.9500 . ?
C8 C9 1.3794(18) . ?
C9 H9 0.9500 . ?
C9 C10 1.4082(18) . ?
C12 C13 1.4051(18) . ?
C12 C17 1.3991(18) . ?
C13 H13 0.9500 . ?
C13 C14 1.3785(18) . ?
C14 H14 0.9500 . ?
C14 C15 1.3997(18) . ?
C15 C16 1.3955(18) . ?
C16 H16 0.9500 . ?
C16 C17 1.3854(18) . ?
C17 H17 0.9500 . ?
C18 H18A 0.9900 . ?
C18 H18B 0.9900 . ?
C18 C19 1.5061(18) . ?
C19 H19A 0.9800 . ?
C19 H19B 0.9800 . ?
C19 H19C 0.9800 . ?

loop_
_geom_torsion_atom_site_label_1
_geom_torsion_atom_site_label_2
_geom_torsion_atom_site_label_3
_geom_torsion_atom_site_label_4
_geom_torsion
_geom_torsion_site_symmetry_1
_geom_torsion_site_symmetry_2
_geom_torsion_site_symmetry_3
_geom_torsion_site_symmetry_4
_geom_torsion_publ_flag
O1 C15 C16 C17 -179.82(12) . . . . ?
N1 N2 C12 C13 32.03(19) . . . . ?
N1 N2 C12 C17 -154.73(12) . . . . ?
N1 C1 C2 N3 0.92(15) . . . . ?
N1 C1 C2 C3 -178.93(12) . . . . ?
N2 N1 C1 C2 -168.29(11) . . . . ?
N2 N1 C1 C11 5.43(18) . . . . ?
N2 N1 B1 F1 -81.48(17) . . . . ?
N2 N1 B1 F2 46.09(18) . . . . ?
N2 N1 B1 N3 164.15(13) . . . . ?
N2 C12 C13 C14 174.96(12) . . . . ?
N2 C12 C17 C16 -176.77(12) . . . . ?
N3 C2 C3 C4 -0.33(19) . . . . ?
C1 N1 N2 C12 -176.22(11) . . . . ?
C1 N1 B1 F1 108.33(12) . . . . ?
C1 N1 B1 F2 -124.09(11) . . . . ?
C1 N1 B1 N3 -6.03(13) . . . . ?
C1 C2 C3 C4 179.51(13) . . . . ?
C2 N3 C10 C5 1.18(18) . . . . ?
C2 N3 C10 C9 -176.80(12) . . . . ?
C2 N3 B1 F1 -109.53(12) . . . . ?
C2 N3 B1 F2 121.14(12) . . . . ?
C2 N3 B1 N1 6.75(13) . . . . ?
C2 C3 C4 C5 1.8(2) . . . . ?
C3 C4 C5 C6 176.96(13) . . . . ?
C3 C4 C5 C10 -1.75(19) . . . . ?
C4 C5 C6 C7 -177.32(13) . . . . ?
C4 C5 C10 N3 0.26(18) . . . . ?
C4 C5 C10 C9 178.24(12) . . . . ?
C5 C6 C7 C8 -0.9(2) . . . . ?
C6 C5 C10 N3 -178.50(12) . . . . ?
C6 C5 C10 C9 -0.51(19) . . . . ?
C6 C7 C8 C9 -0.6(2) . . . . ?
C7 C8 C9 C10 1.4(2) . . . . ?
C8 C9 C10 N3 177.07(12) . . . . ?
C8 C9 C10 C5 -0.88(19) . . . . ?
C10 N3 C2 C1 178.96(11) . . . . ?
C10 N3 C2 C3 -1.18(18) . . . . ?
C10 N3 B1 F1 65.80(16) . . . . ?
C10 N3 B1 F2 -63.53(17) . . . . ?
C10 N3 B1 N1 -177.92(11) . . . . ?
C10 C5 C6 C7 1.39(19) . . . . ?
C11 C1 C2 N3 -172.53(13) . . . . ?
C11 C1 C2 C3 7.6(2) . . . . ?
C12 C13 C14 C15 0.50(19) . . . . ?
C13 C12 C17 C16 -2.90(19) . . . . ?
C13 C14 C15 O1 178.86(11) . . . . ?
C13 C14 C15 C16 -2.25(19) . . . . ?
C14 C15 C16 C17 1.40(19) . . . . ?
C15 O1 C18 C19 168.88(11) . . . . ?
C15 C16 C17 C12 1.18(19) . . . . ?
C17 C12 C13 C14 2.03(19) . . . . ?
C18 O1 C15 C14 178.37(11) . . . . ?
C18 O1 C15 C16 -0.46(18) . . . . ?
B1 N1 N2 C12 14.3(2) . . . . ?
B1 N1 C1 C2 3.69(14) . . . . ?
B1 N1 C1 C11 177.41(12) . . . . ?
B1 N3 C2 C1 -5.43(15) . . . . ?
B1 N3 C2 C3 174.43(12) . . . . ?
B1 N3 C10 C5 -173.72(12) . . . . ?
B1 N3 C10 C9 8.30(19) . . . . ?

loop_
_exptl_oxdiff_crystal_face_indexfrac_h
_exptl_oxdiff_crystal_face_indexfrac_k
_exptl_oxdiff_crystal_face_indexfrac_l
_exptl_oxdiff_crystal_face_x
_exptl_oxdiff_crystal_face_y
_exptl_oxdiff_crystal_face_z
0.0003 -0.9995 0.0033 0.0264 -0.2116 0.0510
-0.0003 0.9995 -0.0033 -0.0264 0.2116 -0.0510
-0.0003 -0.0001 -0.9986 -0.0505 -0.0008 0.0229
0.0003 0.0001 0.9986 0.0505 0.0008 -0.0229
-0.9996 -0.0004 -0.0007 0.0356 0.0236 0.0797
0.9996 0.0004 0.0007 -0.0356 -0.0236 -0.0797
0.9998 0.0005 0.9993 0.0148 -0.0228 -0.1025
-0.9998 -0.0005 -0.9993 -0.0148 0.0228 0.1025
